data_4326081
loop_
_publ_author_name
'Daram Jung'
'Rie Chamura'
'Yoichi Habata'
'Shim Sung Lee'

_publ_section_title
;
 Extra Large Macrocycle: 40-Membered Macrocycle via 2:2 Cyclization and
 Its Dimercury(II) Complex
;
_journal_name_full 'Inorganic Chemistry'
_journal_page_first 8392
_journal_page_last 8396
_journal_paper_doi 10.1021/ic2009607
_journal_volume 50
_journal_year 2011
_chemical_formula_moiety
;
C56 H54 F6 Hg2 N6 O8 S6, 2(C2 H3 N)
;
_chemical_formula_sum 'C60 H60 F6 Hg2 N8 O8 S6'
_chemical_formula_weight 1728.70
_chemical_name_systematic
; 
 ? 
;
_space_group_IT_number 14
_symmetry_cell_setting monoclinic
_symmetry_space_group_name_Hall '-P 2ybc'
_symmetry_space_group_name_H-M 'P 1 21/c 1'
_atom_sites_solution_hydrogens geom
_atom_sites_solution_primary direct
_atom_sites_solution_secondary difmap
_audit_creation_method SHELXL-97
_cell_angle_alpha 90.00
_cell_angle_beta 114.213(9)
_cell_angle_gamma 90.00
_cell_formula_units_Z 2
_cell_length_a 9.7601(15)
_cell_length_b 25.723(4)
_cell_length_c 14.0525(19)
_cell_measurement_reflns_used 9583
_cell_measurement_temperature 173(2)
_cell_measurement_theta_max 29.28
_cell_measurement_theta_min 2.24
_cell_volume 3217.6(9)
_computing_cell_refinement 'Bruker SAINT'
_computing_data_collection 'Bruker APEX2'
_computing_data_reduction 'Bruker SAINT'
_computing_molecular_graphics 'Bruker SHELXTL'
_computing_publication_material 'Bruker SHELXTL'
_computing_structure_refinement 'SHELXL-97 (Sheldrick, 2008)'
_computing_structure_solution 'SHELXS-97 (Sheldrick, 2008)'
_diffrn_ambient_temperature 173(2)
_diffrn_measured_fraction_theta_full 1.000
_diffrn_measured_fraction_theta_max 1.000
_diffrn_measurement_device_type 'Bruker APEX-II CCD'
_diffrn_measurement_method '\f and \w scans'
_diffrn_radiation_monochromator graphite
_diffrn_radiation_source 'fine-focus sealed tube'
_diffrn_radiation_type MoK\a
_diffrn_radiation_wavelength 0.71073
_diffrn_reflns_av_R_equivalents 0.3174
_diffrn_reflns_av_sigmaI/netI 0.1309
_diffrn_reflns_limit_h_max 12
_diffrn_reflns_limit_h_min -11
_diffrn_reflns_limit_k_max 31
_diffrn_reflns_limit_k_min -29
_diffrn_reflns_limit_l_max 17
_diffrn_reflns_limit_l_min -17
_diffrn_reflns_number 50140
_diffrn_reflns_theta_full 26.00
_diffrn_reflns_theta_max 26.00
_diffrn_reflns_theta_min 1.58
_exptl_absorpt_coefficient_mu 5.038
_exptl_absorpt_correction_T_max 0.9060
_exptl_absorpt_correction_T_min 0.6328
_exptl_absorpt_correction_type multi-scane
_exptl_crystal_colour colorless
_exptl_crystal_density_diffrn 1.784
_exptl_crystal_description needle
_exptl_crystal_F_000 1700
_exptl_crystal_size_max 0.10
_exptl_crystal_size_mid 0.05
_exptl_crystal_size_min 0.02
_refine_diff_density_max 3.535
_refine_diff_density_min -3.254
_refine_diff_density_rms 0.257
_refine_ls_extinction_method none
_refine_ls_goodness_of_fit_ref 1.044
_refine_ls_hydrogen_treatment constr
_refine_ls_matrix_type full
_refine_ls_number_parameters 434
_refine_ls_number_reflns 6311
_refine_ls_number_restraints 36
_refine_ls_restrained_S_all 1.043
_refine_ls_R_factor_all 0.1316
_refine_ls_R_factor_gt 0.0937
_refine_ls_shift/su_max 0.000
_refine_ls_shift/su_mean 0.000
_refine_ls_structure_factor_coef Fsqd
_refine_ls_weighting_details 'calc w=1/[\s^2^(Fo^2^)+(0.0000P)^2^+84.8936P] where P=(Fo^2^+2Fc^2^)/3'
_refine_ls_weighting_scheme calc
_refine_ls_wR_factor_gt 0.1602
_refine_ls_wR_factor_ref 0.1917
_reflns_number_gt 4589
_reflns_number_total 6311
_reflns_threshold_expression >2sigma(I)
_cod_data_source_file ic2009607_si_002_4.cif
_cod_data_source_block complex2
_cod_original_cell_volume 3217.6(8)
_cod_database_code 4326081

loop_
_symmetry_equiv_pos_as_xyz
'x, y, z'
'-x, y+1/2, -z+1/2'
'-x, -y, -z'
'x, -y-1/2, z-1/2'

loop_
_atom_site_label
_atom_site_type_symbol
_atom_site_fract_x
_atom_site_fract_y
_atom_site_fract_z
_atom_site_U_iso_or_equiv
_atom_site_adp_type
_atom_site_occupancy
_atom_site_symmetry_multiplicity
_atom_site_calc_flag
_atom_site_refinement_flags
_atom_site_disorder_assembly
_atom_site_disorder_group
Hg1 Hg -0.43913(5) 0.46466(2) 0.81377(4) 0.03402(19) Uani 1 1 d . . .
S1 S 0.5127(4) 0.43247(15) 1.2463(3) 0.0399(8) Uani 1 1 d . . .
S2 S -0.4650(4) 0.35801(14) 0.7936(2) 0.0326(7) Uani 1 1 d . . .
O1 O 0.4789(9) 0.3238(4) 1.1265(7) 0.036(2) Uani 1 1 d . . .
O2 O -0.2927(10) 0.2862(4) 0.9907(7) 0.038(2) Uani 1 1 d . . .
N1 N 0.1084(11) 0.2794(5) 1.0759(8) 0.033(2) Uani 1 1 d . . .
N2 N -0.6347(11) 0.4532(4) 0.6520(7) 0.027(2) Uani 1 1 d . . .
C1 C 0.643(2) 0.4516(6) 1.3738(12) 0.054(4) Uani 1 1 d . . .
H1B H 0.5871 0.4561 1.4180 0.065 Uiso 1 1 calc R . .
H1C H 0.7149 0.4226 1.4039 0.065 Uiso 1 1 calc R . .
C2 C 0.6422(16) 0.4113(7) 1.1895(11) 0.045(4) Uani 1 1 d . . .
H2A H 0.5873 0.4095 1.1127 0.054 Uiso 1 1 calc R . .
H2B H 0.7232 0.4374 1.2057 0.054 Uiso 1 1 calc R . .
C3 C 0.7096(14) 0.3603(6) 1.2288(10) 0.037(3) Uani 1 1 d . . .
C4 C 0.8573(16) 0.3546(7) 1.3012(11) 0.045(4) Uani 1 1 d . . .
H4A H 0.9182 0.3846 1.3270 0.054 Uiso 1 1 calc R . .
C5 C 0.9166(16) 0.3064(8) 1.3359(13) 0.057(5) Uani 1 1 d . . .
H5A H 1.0182 0.3037 1.3851 0.068 Uiso 1 1 calc R . .
C6 C 0.8331(17) 0.2614(7) 1.3013(12) 0.052(4) Uani 1 1 d . . .
H6A H 0.8758 0.2282 1.3255 0.062 Uiso 1 1 calc R . .
C7 C 0.6845(16) 0.2665(6) 1.2301(11) 0.038(3) Uani 1 1 d . . .
H7A H 0.6242 0.2363 1.2050 0.045 Uiso 1 1 calc R . .
C8 C 0.6236(15) 0.3151(6) 1.1954(10) 0.036(3) Uani 1 1 d . . .
C9 C 0.3708(14) 0.2846(5) 1.1190(11) 0.034(3) Uani 1 1 d . . .
H9A H 0.3896 0.2712 1.1893 0.041 Uiso 1 1 calc R . .
H9B H 0.3788 0.2553 1.0759 0.041 Uiso 1 1 calc R . .
C10 C 0.2173(14) 0.3082(5) 1.0698(9) 0.032(3) Uani 1 1 d . . .
C11 C 0.1916(15) 0.3570(6) 1.0199(10) 0.038(3) Uani 1 1 d . . .
H11A H 0.2715 0.3760 1.0145 0.045 Uiso 1 1 calc R . .
C12 C 0.0465(15) 0.3765(6) 0.9791(11) 0.040(3) Uani 1 1 d . . .
H12A H 0.0252 0.4094 0.9454 0.048 Uiso 1 1 calc R . .
C13 C -0.0663(16) 0.3476(6) 0.9878(10) 0.038(3) Uani 1 1 d . . .
H13A H -0.1661 0.3607 0.9622 0.045 Uiso 1 1 calc R . .
C14 C -0.0315(15) 0.2986(6) 1.0354(10) 0.037(3) Uani 1 1 d . . .
C15 C -0.1473(14) 0.2622(6) 1.0410(11) 0.039(3) Uani 1 1 d . . .
H15A H -0.1453 0.2291 1.0057 0.047 Uiso 1 1 calc R . .
H15B H -0.1260 0.2545 1.1148 0.047 Uiso 1 1 calc R . .
C16 C -0.4163(15) 0.2548(6) 0.9543(10) 0.035(3) Uani 1 1 d . . .
C17 C -0.4163(15) 0.2027(5) 0.9705(10) 0.034(3) Uani 1 1 d . . .
H17A H -0.3250 0.1855 1.0121 0.041 Uiso 1 1 calc R . .
C18 C -0.5484(16) 0.1744(6) 0.9268(11) 0.042(3) Uani 1 1 d . . .
H18A H -0.5476 0.1379 0.9367 0.051 Uiso 1 1 calc R . .
C19 C -0.6816(16) 0.1999(6) 0.8686(11) 0.041(4) Uani 1 1 d . . .
H19A H -0.7729 0.1809 0.8386 0.050 Uiso 1 1 calc R . .
C20 C -0.6812(14) 0.2534(6) 0.8543(10) 0.037(3) Uani 1 1 d . . .
H20A H -0.7731 0.2706 0.8143 0.045 Uiso 1 1 calc R . .
C21 C -0.5499(14) 0.2823(5) 0.8969(10) 0.033(3) Uani 1 1 d . . .
C22 C -0.5463(15) 0.3390(5) 0.8844(10) 0.033(3) Uani 1 1 d . . .
H22A H -0.4870 0.3549 0.9533 0.039 Uiso 1 1 calc R . .
H22B H -0.6500 0.3527 0.8591 0.039 Uiso 1 1 calc R . .
C23 C -0.6279(14) 0.3584(5) 0.6699(10) 0.031(3) Uani 1 1 d . . .
H23A H -0.5938 0.3542 0.6130 0.037 Uiso 1 1 calc R . .
H23B H -0.6918 0.3282 0.6676 0.037 Uiso 1 1 calc R . .
C24 C -0.7219(14) 0.4072(5) 0.6499(10) 0.033(3) Uani 1 1 d . . .
H24A H -0.8078 0.4045 0.5809 0.040 Uiso 1 1 calc R . .
H24B H -0.7626 0.4104 0.7036 0.040 Uiso 1 1 calc R . .
C25 C -0.7323(16) 0.5003(6) 0.6176(12) 0.043(3) Uani 1 1 d . . .
H25A H -0.8049 0.4956 0.5442 0.051 Uiso 1 1 calc R . .
H25B H -0.7901 0.5040 0.6609 0.051 Uiso 1 1 calc R . .
O3 O -0.2251(11) 0.4512(4) 0.7667(8) 0.048(3) Uani 1 1 d . . .
O4 O -0.3677(11) 0.4159(6) 0.6114(8) 0.061(3) Uani 1 1 d . . .
C26 C -0.1053(18) 0.4097(7) 0.6741(12) 0.052(4) Uani 1 1 d . . .
C27 C -0.2487(16) 0.4272(6) 0.6844(11) 0.039(3) Uani 1 1 d . A .
F1 F 0.019(2) 0.4308(10) 0.7478(17) 0.061(5) Uani 0.50 1 d PU A 1
F2 F -0.083(3) 0.3580(11) 0.704(2) 0.088(7) Uani 0.50 1 d PU A 1
F3 F -0.102(2) 0.4185(9) 0.5857(15) 0.055(5) Uani 0.50 1 d PU A 1
F1' F -0.016(3) 0.4550(13) 0.682(3) 0.111(9) Uani 0.50 1 d PU A 2
F2' F -0.008(3) 0.3852(13) 0.748(2) 0.093(7) Uani 0.50 1 d PU A 2
F3' F -0.121(2) 0.3865(9) 0.5890(16) 0.059(5) Uani 0.50 1 d PU A 2
S3 S -0.2301(4) 0.48059(16) 0.9857(3) 0.0395(8) Uani 1 1 d . . .
C28 C -0.3085(13) 0.5142(5) 1.0493(10) 0.029(3) Uani 1 1 d . . .
N3 N -0.3593(12) 0.5387(5) 1.0959(9) 0.040(3) Uani 1 1 d . . .
N4 N -0.247(2) 0.5583(7) 0.5910(14) 0.091(6) Uani 1 1 d . . .
C29 C -0.1868(17) 0.5617(7) 0.6777(11) 0.047(4) Uani 1 1 d . . .
C30 C -0.1131(19) 0.5673(8) 0.7862(13) 0.065(5) Uani 1 1 d . . .
H30A H -0.0853 0.6038 0.8033 0.098 Uiso 1 1 calc R . .
H30B H -0.0224 0.5458 0.8125 0.098 Uiso 1 1 calc R . .
H30C H -0.1801 0.5563 0.8186 0.098 Uiso 1 1 calc R . .

loop_
_atom_site_aniso_label
_atom_site_aniso_U_11
_atom_site_aniso_U_22
_atom_site_aniso_U_33
_atom_site_aniso_U_23
_atom_site_aniso_U_13
_atom_site_aniso_U_12
Hg1 0.0360(3) 0.0365(3) 0.0289(3) -0.0029(2) 0.0127(2) -0.0013(2)
S1 0.0478(19) 0.037(2) 0.038(2) 0.0026(16) 0.0208(16) -0.0045(16)
S2 0.0403(17) 0.0360(19) 0.0269(18) 0.0023(14) 0.0191(14) 0.0032(15)
O1 0.033(5) 0.038(6) 0.032(5) 0.007(4) 0.007(4) -0.012(4)
O2 0.039(5) 0.034(6) 0.039(6) -0.004(4) 0.015(4) -0.010(4)
N1 0.037(6) 0.038(7) 0.025(6) -0.002(5) 0.015(5) -0.006(5)
N2 0.044(6) 0.017(6) 0.014(5) -0.001(4) 0.006(4) -0.004(4)
C1 0.090(12) 0.035(9) 0.041(9) 0.014(7) 0.030(9) 0.013(9)
C2 0.051(8) 0.060(11) 0.028(8) 0.002(7) 0.020(6) -0.012(8)
C3 0.037(7) 0.053(10) 0.023(7) 0.003(6) 0.014(6) -0.003(7)
C4 0.041(8) 0.058(11) 0.037(8) 0.003(7) 0.016(6) -0.011(7)
C5 0.032(7) 0.084(15) 0.051(10) 0.028(9) 0.013(7) 0.012(9)
C6 0.052(9) 0.063(12) 0.051(10) 0.019(8) 0.032(8) 0.012(8)
C7 0.053(8) 0.028(8) 0.041(8) 0.009(6) 0.028(7) 0.010(6)
C8 0.040(7) 0.042(9) 0.032(7) 0.003(6) 0.021(6) 0.003(6)
C9 0.044(7) 0.025(7) 0.044(8) 0.008(6) 0.028(6) -0.001(6)
C10 0.041(7) 0.036(8) 0.019(6) -0.006(5) 0.013(5) 0.000(6)
C11 0.037(7) 0.047(9) 0.027(7) 0.002(6) 0.013(6) -0.007(6)
C12 0.042(7) 0.031(8) 0.045(9) -0.001(6) 0.017(6) -0.010(6)
C13 0.048(8) 0.029(8) 0.030(8) -0.003(6) 0.011(6) -0.001(6)
C14 0.046(8) 0.038(8) 0.031(8) -0.009(6) 0.022(6) -0.012(7)
C15 0.036(7) 0.039(9) 0.042(8) 0.012(6) 0.016(6) -0.003(6)
C16 0.042(7) 0.043(9) 0.027(7) -0.002(6) 0.020(6) -0.007(6)
C17 0.041(7) 0.032(8) 0.032(7) 0.006(6) 0.018(6) -0.002(6)
C18 0.049(8) 0.039(9) 0.044(9) -0.005(7) 0.023(7) -0.015(7)
C19 0.044(8) 0.049(10) 0.036(8) -0.014(7) 0.021(6) -0.018(7)
C20 0.035(7) 0.056(10) 0.021(7) -0.003(6) 0.013(5) 0.001(7)
C21 0.040(7) 0.032(8) 0.035(8) 0.001(6) 0.023(6) -0.003(6)
C22 0.046(7) 0.027(7) 0.031(7) -0.001(6) 0.022(6) 0.006(6)
C23 0.048(7) 0.018(7) 0.030(7) 0.002(5) 0.019(6) 0.003(6)
C24 0.042(7) 0.029(8) 0.023(7) -0.012(5) 0.009(5) -0.004(6)
C25 0.047(8) 0.020(7) 0.043(9) 0.005(6) 0.001(6) 0.000(6)
O3 0.043(5) 0.049(7) 0.049(6) -0.015(5) 0.017(5) 0.004(5)
O4 0.041(6) 0.094(11) 0.049(7) -0.019(6) 0.018(5) -0.007(6)
C26 0.055(9) 0.060(12) 0.028(8) -0.008(7) 0.004(7) 0.011(8)
C27 0.049(8) 0.042(9) 0.029(8) -0.006(6) 0.020(6) -0.007(7)
F1 0.052(6) 0.071(7) 0.063(7) -0.007(5) 0.026(5) -0.002(5)
F2 0.088(9) 0.086(9) 0.091(9) -0.001(6) 0.037(6) 0.005(6)
F3 0.051(6) 0.061(7) 0.055(7) 0.002(5) 0.025(5) 0.008(5)
F1' 0.106(10) 0.112(11) 0.120(11) 0.001(6) 0.051(7) -0.002(6)
F2' 0.093(9) 0.098(9) 0.091(9) 0.004(6) 0.041(6) 0.007(6)
F3' 0.057(7) 0.063(7) 0.061(7) -0.011(5) 0.027(5) 0.003(5)
S3 0.0352(16) 0.049(2) 0.0317(18) -0.0098(16) 0.0105(14) 0.0035(16)
C28 0.027(6) 0.020(7) 0.034(7) 0.001(5) 0.006(5) 0.010(5)
N3 0.044(6) 0.022(6) 0.053(7) -0.014(6) 0.020(6) -0.012(5)
N4 0.127(15) 0.078(14) 0.065(12) -0.006(9) 0.037(11) 0.034(12)
C29 0.059(9) 0.059(11) 0.022(8) 0.004(7) 0.015(7) 0.004(8)
C30 0.063(10) 0.083(15) 0.047(10) 0.005(9) 0.019(8) -0.023(10)

loop_
_atom_type_symbol
_atom_type_description
_atom_type_scat_dispersion_real
_atom_type_scat_dispersion_imag
_atom_type_scat_source
C C 0.0033 0.0016 'International Tables Vol C Tables 4.2.6.8 and 6.1.1.4'
H H 0.0000 0.0000 'International Tables Vol C Tables 4.2.6.8 and 6.1.1.4'
N N 0.0061 0.0033 'International Tables Vol C Tables 4.2.6.8 and 6.1.1.4'
O O 0.0106 0.0060 'International Tables Vol C Tables 4.2.6.8 and 6.1.1.4'
S S 0.1246 0.1234 'International Tables Vol C Tables 4.2.6.8 and 6.1.1.4'
Hg Hg -2.3894 9.2266 'International Tables Vol C Tables 4.2.6.8 and 6.1.1.4'
F F 0.0171 0.0103 'International Tables Vol C Tables 4.2.6.8 and 6.1.1.4'

loop_
_geom_angle_atom_site_label_1
_geom_angle_atom_site_label_2
_geom_angle_atom_site_label_3
_geom_angle
_geom_angle_site_symmetry_1
_geom_angle_site_symmetry_3
N2 Hg1 O3 99.6(3) . .
N2 Hg1 S3 177.8(3) . .
O3 Hg1 S3 80.5(2) . .
N2 Hg1 N3 89.5(4) . 3_467
O3 Hg1 N3 165.5(4) . 3_467
S3 Hg1 N3 90.8(3) . 3_467
N2 Hg1 S2 76.6(3) . .
O3 Hg1 S2 83.4(3) . .
S3 Hg1 S2 105.61(12) . .
N3 Hg1 S2 87.9(3) 3_467 .
N2 Hg1 S1 79.4(3) . 3_567
O3 Hg1 S1 101.2(3) . 3_567
S3 Hg1 S1 98.37(12) . 3_567
N3 Hg1 S1 91.5(3) 3_467 3_567
S2 Hg1 S1 156.01(11) . 3_567
C1 S1 C2 100.4(8) . .
C1 S1 Hg1 91.8(5) . 3_567
C2 S1 Hg1 106.8(5) . 3_567
C23 S2 C22 102.1(6) . .
C23 S2 Hg1 95.7(4) . .
C22 S2 Hg1 104.1(4) . .
C8 O1 C9 116.9(10) . .
C16 O2 C15 118.1(11) . .
C10 N1 C14 118.2(12) . .
C24 N2 C25 111.3(10) . .
C24 N2 Hg1 111.4(7) . .
C25 N2 Hg1 112.0(8) . .
C25 C1 S1 117.5(11) 3_567 .
C3 C2 S1 112.5(9) . .
C4 C3 C8 117.2(14) . .
C4 C3 C2 122.7(14) . .
C8 C3 C2 120.1(12) . .
C5 C4 C3 121.1(16) . .
C4 C5 C6 121.9(14) . .
C5 C6 C7 117.8(15) . .
C8 C7 C6 120.6(15) . .
O1 C8 C7 124.7(14) . .
O1 C8 C3 113.9(12) . .
C7 C8 C3 121.4(13) . .
O1 C9 C10 108.5(11) . .
N1 C10 C11 123.0(12) . .
N1 C10 C9 115.0(12) . .
C11 C10 C9 122.0(12) . .
C12 C11 C10 118.1(12) . .
C13 C12 C11 119.2(14) . .
C12 C13 C14 118.8(13) . .
N1 C14 C13 122.6(12) . .
N1 C14 C15 114.2(13) . .
C13 C14 C15 123.2(13) . .
O2 C15 C14 108.6(11) . .
C17 C16 O2 125.6(13) . .
C17 C16 C21 121.8(13) . .
O2 C16 C21 112.6(12) . .
C16 C17 C18 120.5(14) . .
C19 C18 C17 119.4(14) . .
C18 C19 C20 119.7(13) . .
C21 C20 C19 121.6(13) . .
C20 C21 C16 116.9(13) . .
C20 C21 C22 122.9(13) . .
C16 C21 C22 120.3(12) . .
C21 C22 S2 112.9(9) . .
C24 C23 S2 114.3(9) . .
N2 C24 C23 111.5(10) . .
C1 C25 N2 112.0(12) 3_567 .
C27 O3 Hg1 117.7(9) . .
F2' C26 F3 125(2) . .
F2' C26 F3' 107(2) . .
F3 C26 F3' 38.7(12) . .
F2' C26 F1 55.1(17) . .
F3 C26 F1 107.6(19) . .
F3' C26 F1 129.0(18) . .
F2' C26 F2 44.8(16) . .
F3 C26 F2 113.6(19) . .
F3' C26 F2 77.3(18) . .
F1 C26 F2 99.8(18) . .
F2' C26 F1' 97(2) . .
F3 C26 F1' 70.9(19) . .
F3' C26 F1' 107(2) . .
F1 C26 F1' 44.4(15) . .
F2 C26 F1' 138(2) . .
F2' C26 C27 118.8(19) . .
F3 C26 C27 115.5(15) . .
F3' C26 C27 117.2(15) . .
F1 C26 C27 112.3(15) . .
F2 C26 C27 106.9(17) . .
F1' C26 C27 107.7(18) . .
O4 C27 O3 130.2(14) . .
O4 C27 C26 116.0(12) . .
O3 C27 C26 113.8(12) . .
C28 S3 Hg1 103.7(4) . .
N3 C28 S3 177.7(12) . .
N4 C29 C30 178(2) . .

loop_
_geom_bond_atom_site_label_1
_geom_bond_atom_site_label_2
_geom_bond_distance
_geom_bond_site_symmetry_2
Hg1 N2 2.310(9) .
Hg1 O3 2.461(9) .
Hg1 S3 2.474(3) .
Hg1 N3 2.745(11) 3_467
Hg1 S2 2.759(4) .
Hg1 S1 2.781(4) 3_567
S1 C1 1.791(17) .
S1 C2 1.833(14) .
S1 Hg1 2.781(4) 3_567
S2 C23 1.811(13) .
S2 C22 1.825(12) .
O1 C8 1.364(16) .
O1 C9 1.432(14) .
O2 C16 1.365(15) .
O2 C15 1.440(16) .
N1 C10 1.325(16) .
N1 C14 1.339(17) .
N2 C24 1.452(16) .
N2 C25 1.493(17) .
C1 C25 1.49(2) 3_567
C2 C3 1.47(2) .
C3 C4 1.390(19) .
C3 C8 1.40(2) .
C4 C5 1.37(2) .
C5 C6 1.38(3) .
C6 C7 1.39(2) .
C7 C8 1.384(19) .
C9 C10 1.497(18) .
C10 C11 1.41(2) .
C11 C12 1.385(19) .
C12 C13 1.375(19) .
C13 C14 1.40(2) .
C14 C15 1.494(18) .
C16 C17 1.360(19) .
C16 C21 1.410(19) .
C17 C18 1.386(18) .
C18 C19 1.38(2) .
C19 C20 1.39(2) .
C20 C21 1.387(18) .
C21 C22 1.470(19) .
C23 C24 1.510(18) .
C25 C1 1.49(2) 3_567
O3 C27 1.245(16) .
O4 C27 1.228(17) .
C26 F2' 1.25(3) .
C26 F3 1.28(2) .
C26 F3' 1.29(2) .
C26 F1 1.34(3) .
C26 F2 1.39(3) .
C26 F1' 1.43(3) .
C26 C27 1.53(2) .
S3 C28 1.641(13) .
C28 N3 1.157(16) .
N4 C29 1.12(2) .
C29 C30 1.40(2) .
